data_7114120
loop_
_publ_author_name
'Turner, Boaz'
'Shterenberg, Alexander'
'Kapon, Moshe'
'Botoshansky, Mark'
'Suwinska, Kinga'
'Eichen, Yoav'

_publ_section_title
;
 Self-assembled calix[6]pyrrole capsules: solid-state encapsulation of
 different guests in preorganized calix[6]pyrrole capsules
;
_journal_issue 7
_journal_name_full 'Chemical Communications'
_journal_page_first 726
_journal_paper_doi 10.1039/b111281n
_journal_year 2002
_chemical_formula_sum 'C56 H67.33 N6 O0.67'
_chemical_formula_weight 835.16
_chemical_name_systematic
;
?
;
_space_group_IT_number 148
_symmetry_cell_setting hexagonal
_symmetry_space_group_name_Hall '-R 3'
_symmetry_space_group_name_H-M 'R -3 :H'
_atom_sites_solution_hydrogens mixed
_atom_sites_solution_primary direct
_atom_sites_solution_secondary difmap
_audit_creation_method SHELXL-97
_cell_angle_alpha 90.000
_cell_angle_beta 90.000
_cell_angle_gamma 120.000
_cell_formula_units_Z 9
_cell_length_a 22.954(1)
_cell_length_b 22.954(1)
_cell_length_c 24.968(1)
_cell_measurement_reflns_used 2249
_cell_measurement_temperature 293(2)
_cell_measurement_theta_max 20.600
_cell_measurement_theta_min 4.076
_cell_volume 11392.8(8)
_computing_cell_refinement 'Denzo and Scalepak (Otwinowski & Minor, 1997)'
_computing_data_collection 'Collect data collection software (Nonius B.V., 1998)'
_computing_data_reduction 'Denzo and Scalepak (Otwinowski & Minor, 1997)'
_computing_molecular_graphics 'ORTEP-3 (Johnson & Burnet, 1996)'
_computing_structure_refinement 'SHELXL-97 (Sheldrick, 1997)'
_computing_structure_solution 'SHELXS-97 (Sheldrick, 1990)'
_diffrn_ambient_temperature 293(2)
_diffrn_detector_area_resol_mean
;
1242 (horizontal) x 1152 (vertical) pixels, CCD pixel size is 22.5 x 22.5 \mm
which gives at the input a pixel of 110 x 110 \mm (with 2 x 2 binning)
;
_diffrn_measured_fraction_theta_full 0.978
_diffrn_measured_fraction_theta_max 0.978
_diffrn_measurement_device_type KappaCCD
_diffrn_measurement_method
;
139 frames via \f rotation
(rotation angle 1\%) and 2*20 s per frame)
;
_diffrn_radiation_monochromator graphite
_diffrn_radiation_source 'fine-focus sealed tube'
_diffrn_radiation_type MoK\a
_diffrn_radiation_wavelength 0.71073
_diffrn_reflns_av_R_equivalents 0.052
_diffrn_reflns_av_sigmaI/netI 0.0861
_diffrn_reflns_limit_h_max 31
_diffrn_reflns_limit_h_min -31
_diffrn_reflns_limit_k_max 27
_diffrn_reflns_limit_k_min -27
_diffrn_reflns_limit_l_max 34
_diffrn_reflns_limit_l_min -34
_diffrn_reflns_number 9965
_diffrn_reflns_theta_full 29.58
_diffrn_reflns_theta_max 29.58
_diffrn_reflns_theta_min 3.02
_exptl_absorpt_coefficient_mu 0.065
_exptl_absorpt_correction_type none
_exptl_crystal_colour colourless
_exptl_crystal_density_diffrn 1.096
_exptl_crystal_density_method 'not measured'
_exptl_crystal_description block
_exptl_crystal_F_000 4056
_exptl_crystal_size_max 0.40
_exptl_crystal_size_mid 0.35
_exptl_crystal_size_min 0.20
_refine_diff_density_max 0.647
_refine_diff_density_min -0.345
_refine_diff_density_rms 0.053
_refine_ls_extinction_coef 0.0010(5)
_refine_ls_extinction_expression Fc^*^=kFc[1+0.001xFc^2^\l^3^/sin(2\q)]^-1/4^
_refine_ls_extinction_method SHELXL
_refine_ls_goodness_of_fit_ref 1.018
_refine_ls_hydrogen_treatment riding
_refine_ls_matrix_type full
_refine_ls_number_parameters 292
_refine_ls_number_reflns 6961
_refine_ls_number_restraints 0
_refine_ls_restrained_S_all 1.018
_refine_ls_R_factor_all 0.1828
_refine_ls_R_factor_gt 0.0864
_refine_ls_shift/su_max 1.011
_refine_ls_shift/su_mean 0.179
_refine_ls_structure_factor_coef Fsqd
_refine_ls_weighting_details 'calc w=1/[\s^2^(Fo^2^)+(0.1534P)^2^+0.0000P] where P=(Fo^2^+2Fc^2^)/3'
_refine_ls_weighting_scheme calc
_refine_ls_wR_factor_gt 0.2335
_refine_ls_wR_factor_ref 0.2743
_reflns_number_gt 3236
_reflns_number_total 6961
_reflns_threshold_expression I>2\s(I)
_cod_data_source_file b111281n.txt
_cod_data_source_block calix[6]pyrrole.butylamine.water
_cod_depositor_comments
;
The following automatic conversions were performed:

'_symmetry_cell_setting' value 'Hexagonal' changed to 'hexagonal'
according to
/usr/data/users/saulius/automatic-downloads/retrospective/RSC/lib/dictionaries/cif_core.dic
dictionary named 'cif_core.dic' version 2.4.2 from 2011-04-26.

Automatic conversion script
Id: cif_fix_values 2281 2013-09-26 08:29:07Z andrius 
;
_cod_original_sg_symbol_H-M R-3
_cod_database_code 7114120

loop_
_symmetry_equiv_pos_as_xyz
'x, y, z'
'-y, x-y, z'
'-x+y, -x, z'
'x+2/3, y+1/3, z+1/3'
'-y+2/3, x-y+1/3, z+1/3'
'-x+y+2/3, -x+1/3, z+1/3'
'x+1/3, y+2/3, z+2/3'
'-y+1/3, x-y+2/3, z+2/3'
'-x+y+1/3, -x+2/3, z+2/3'
'-x, -y, -z'
'y, -x+y, -z'
'x-y, x, -z'
'-x+2/3, -y+1/3, -z+1/3'
'y+2/3, -x+y+1/3, -z+1/3'
'x-y+2/3, x+1/3, -z+1/3'
'-x+1/3, -y+2/3, -z+2/3'
'y+1/3, -x+y+2/3, -z+2/3'
'x-y+1/3, x+2/3, -z+2/3'

loop_
_atom_site_label
_atom_site_type_symbol
_atom_site_fract_x
_atom_site_fract_y
_atom_site_fract_z
_atom_site_U_iso_or_equiv
_atom_site_adp_type
_atom_site_occupancy
_atom_site_symmetry_multiplicity
_atom_site_calc_flag
_atom_site_refinement_flags
N1 N 0.77849(9) 0.52203(9) 0.04758(7) 0.0450(5) Uani 1 1 d .
H1 H 0.7970 0.5244 0.0781 0.053(7) Uiso 1 1 calc R
C2 C 0.71254(11) 0.50524(11) 0.04045(9) 0.0432(5) Uani 1 1 d .
C3 C 0.70292(12) 0.50655(13) -0.01332(10) 0.0552(7) Uani 1 1 d .
H3 H 0.6629 0.4972 -0.0300 0.066 Uiso 1 1 calc R
C4 C 0.76428(12) 0.52462(12) -0.03939(9) 0.0504(6) Uani 1 1 d .
H4 H 0.7718 0.5290 -0.0762 0.060 Uiso 1 1 calc R
C5 C 0.81060(11) 0.53445(11) -0.00098(8) 0.0422(5) Uani 1 1 d .
C6 C 0.88395(10) 0.55292(10) -0.00528(8) 0.0410(5) Uani 1 1 d .
N7 N 0.84570(9) 0.43979(9) 0.03812(7) 0.0441(5) Uani 1 1 d .
H7 H 0.8054 0.4227 0.0258 0.049(7) Uiso 1 1 calc R
C8 C 0.89609(11) 0.50476(11) 0.02932(8) 0.0417(5) Uani 1 1 d .
C9 C 0.95127(11) 0.51213(12) 0.05529(10) 0.0511(6) Uani 1 1 d .
H9 H 0.9931 0.5511 0.0564 0.061 Uiso 1 1 calc R
C10 C 0.93407(12) 0.45008(12) 0.08047(10) 0.0525(6) Uani 1 1 d .
H10 H 0.9626 0.4412 0.1010 0.063 Uiso 1 1 calc R
C11 C 0.86819(11) 0.40573(11) 0.06914(8) 0.0438(5) Uani 1 1 d .
C12 C 0.66575(11) 0.48825(11) 0.08779(9) 0.0472(6) Uani 1 1 d .
C13 C 0.66786(13) 0.43339(16) 0.12170(10) 0.0650(8) Uani 1 1 d .
H13A H 0.6548 0.3942 0.1000 0.097 Uiso 1 1 calc R
H13B H 0.6374 0.4219 0.1513 0.097 Uiso 1 1 calc R
H13C H 0.7127 0.4498 0.1349 0.097 Uiso 1 1 calc R
C14 C 0.68808(14) 0.55184(16) 0.12173(12) 0.0727(8) Uani 1 1 d .
H14A H 0.7338 0.5692 0.1331 0.109 Uiso 1 1 calc R
H14B H 0.6595 0.5409 0.1525 0.109 Uiso 1 1 calc R
H14C H 0.6850 0.5852 0.1007 0.109 Uiso 1 1 calc R
C15 C 0.89735(10) 0.54686(11) -0.06557(8) 0.0435(5) Uani 1 1 d .
C16 C 0.91429(14) 0.59965(13) -0.09993(10) 0.0616(7) Uani 1 1 d .
H16 H 0.9187 0.6395 -0.0867 0.074 Uiso 1 1 calc R
C17 C 0.92495(16) 0.59477(16) -0.15407(11) 0.0739(8) Uani 1 1 d .
H17 H 0.9376 0.6315 -0.1765 0.089 Uiso 1 1 calc R
C18 C 0.91684(15) 0.53567(17) -0.17424(11) 0.0724(9) Uani 1 1 d .
H18 H 0.9236 0.5319 -0.2105 0.087 Uiso 1 1 calc R
C19 C 0.89891(15) 0.48298(15) -0.14106(10) 0.0679(8) Uani 1 1 d .
H19 H 0.8928 0.4426 -0.1548 0.081 Uiso 1 1 calc R
C20 C 0.88947(13) 0.48813(13) -0.08676(10) 0.0559(6) Uani 1 1 d .
H20 H 0.8777 0.4514 -0.0645 0.067 Uiso 1 1 calc R
C21 C 0.93239(11) 0.62607(10) 0.01382(9) 0.0444(5) Uani 1 1 d .
C22 C 1.00115(12) 0.65385(12) 0.00557(10) 0.0520(6) Uani 1 1 d .
H22 H 1.0170 0.6290 -0.0122 0.062 Uiso 1 1 calc R
C23 C 1.04630(14) 0.71802(13) 0.02342(12) 0.0658(7) Uani 1 1 d .
H23 H 1.0922 0.7358 0.0180 0.079 Uiso 1 1 calc R
C24 C 1.02317(17) 0.75555(14) 0.04918(14) 0.0840(10) Uani 1 1 d .
H24 H 1.0534 0.7983 0.0619 0.101 Uiso 1 1 calc R
C25 C 0.95613(18) 0.72980(15) 0.05586(14) 0.0841(10) Uani 1 1 d .
H25 H 0.9405 0.7556 0.0725 0.101 Uiso 1 1 calc R
C26 C 0.91026(14) 0.66536(13) 0.03824(11) 0.0622(7) Uani 1 1 d .
H26 H 0.8644 0.6487 0.0429 0.075 Uiso 1 1 calc R
N27 N 0.86768(18) 0.5610(2) 0.14676(12) 0.1257(13) Uani 1 1 d .
H27A H 0.8462 0.5190 0.1386 0.151 Uiso 1 1 calc R
H27B H 0.8905 0.5905 0.1227 0.151 Uiso 1 1 calc R
C28 C 0.8655(3) 0.5823(3) 0.20131(19) 0.1293(16) Uani 1 1 d .
H28A H 0.8472 0.6123 0.2012 0.155 Uiso 1 1 calc R
H28B H 0.9108 0.6068 0.2157 0.155 Uiso 1 1 calc R
C29 C 0.8210(4) 0.5199(5) 0.2379(3) 0.193(3) Uani 1 1 d .
H29A H 0.8164 0.5357 0.2728 0.232 Uiso 1 1 calc R
H29B H 0.7764 0.4946 0.2224 0.232 Uiso 1 1 calc R
C30 C 0.8483(5) 0.4753(4) 0.2448(3) 0.187(3) Uani 1 1 d .
H30A H 0.8893 0.4971 0.2657 0.225 Uiso 1 1 calc R
H30B H 0.8581 0.4628 0.2103 0.225 Uiso 1 1 calc R
C31 C 0.7958(5) 0.4153(6) 0.2731(3) 0.224(4) Uani 1 1 d .
H31A H 0.8025 0.4219 0.3110 0.336 Uiso 1 1 calc R
H31B H 0.7987 0.3765 0.2627 0.336 Uiso 1 1 calc R
H31C H 0.7523 0.4085 0.2638 0.336 Uiso 1 1 calc R
O1W O 0.6667 0.3333 -0.0071(11) 0.296(11) Uani 0.50 3 d SP
H1W1 H 0.6667 0.3333 -0.0452 0.444 Uiso 0.50 3 d SPR
H1W2 H 0.6336 0.3282 0.0073 0.444 Uiso 0.17 1 d PR
O2W O 0.6667 0.3333 -0.1169(13) 0.379(18) Uani 0.50 3 d SP
H2W1 H 0.6667 0.3333 -0.1471 0.568 Uiso 0.50 3 d SPR
H2W2 H 0.6906 0.3199 -0.1101 0.568 Uiso 0.17 1 d PR

loop_
_atom_site_aniso_label
_atom_site_aniso_U_11
_atom_site_aniso_U_22
_atom_site_aniso_U_33
_atom_site_aniso_U_23
_atom_site_aniso_U_13
_atom_site_aniso_U_12
N1 0.0397(10) 0.0528(11) 0.0414(10) -0.0002(8) -0.0030(8) 0.0222(9)
C2 0.0388(12) 0.0441(12) 0.0476(13) -0.0006(10) -0.0013(10) 0.0212(10)
C3 0.0426(13) 0.0669(16) 0.0540(15) 0.0086(12) -0.0061(11) 0.0256(12)
C4 0.0458(13) 0.0596(15) 0.0423(12) 0.0103(11) 0.0007(10) 0.0238(11)
C5 0.0425(12) 0.0440(12) 0.0379(11) 0.0014(9) -0.0003(9) 0.0200(10)
C6 0.0394(11) 0.0395(11) 0.0398(11) -0.0013(9) -0.0020(9) 0.0166(10)
N7 0.0376(10) 0.0425(10) 0.0457(10) -0.0003(8) -0.0072(8) 0.0152(8)
C8 0.0375(11) 0.0406(12) 0.0418(11) -0.0034(9) -0.0026(9) 0.0156(10)
C9 0.0381(12) 0.0463(13) 0.0619(15) 0.0013(11) -0.0053(11) 0.0157(10)
C10 0.0444(13) 0.0472(14) 0.0616(15) 0.0033(11) -0.0101(11) 0.0197(11)
C11 0.0416(12) 0.0429(12) 0.0434(12) -0.0013(10) -0.0046(10) 0.0185(10)
C12 0.0415(12) 0.0518(13) 0.0462(13) -0.0044(10) -0.0018(10) 0.0217(10)
C13 0.0507(15) 0.089(2) 0.0558(15) 0.0174(14) 0.0051(12) 0.0356(14)
C14 0.0553(16) 0.089(2) 0.0714(18) -0.0313(16) -0.0099(14) 0.0344(15)
C15 0.0363(11) 0.0452(12) 0.0416(12) -0.0020(10) -0.0020(9) 0.0149(10)
C16 0.0764(18) 0.0494(14) 0.0496(14) 0.0026(12) -0.0008(12) 0.0244(13)
C17 0.082(2) 0.0680(18) 0.0469(15) 0.0086(14) 0.0010(13) 0.0184(16)
C18 0.0742(19) 0.082(2) 0.0413(13) -0.0093(14) 0.0028(13) 0.0244(16)
C19 0.0752(19) 0.0668(18) 0.0557(16) -0.0171(14) -0.0024(14) 0.0310(15)
C20 0.0620(15) 0.0535(14) 0.0487(13) -0.0041(11) 0.0003(12) 0.0262(12)
C21 0.0458(13) 0.0386(12) 0.0455(12) -0.0011(10) -0.0014(10) 0.0185(10)
C22 0.0459(13) 0.0453(13) 0.0603(14) -0.0018(11) -0.0008(11) 0.0196(11)
C23 0.0507(15) 0.0488(15) 0.0837(19) -0.0056(14) -0.0096(14) 0.0143(12)
C24 0.072(2) 0.0457(16) 0.110(3) -0.0238(15) -0.0189(19) 0.0117(15)
C25 0.086(2) 0.0600(18) 0.105(3) -0.0325(17) -0.0030(19) 0.0357(17)
C26 0.0578(16) 0.0547(15) 0.0727(17) -0.0083(13) 0.0029(13) 0.0272(13)
N27 0.107(2) 0.195(4) 0.0686(19) 0.002(2) -0.0033(17) 0.070(3)
C28 0.140(4) 0.142(4) 0.101(3) 0.017(3) -0.007(3) 0.067(3)
C29 0.250(8) 0.289(10) 0.139(5) -0.064(6) -0.050(5) 0.208(9)
C30 0.231(8) 0.216(8) 0.155(6) -0.004(5) 0.000(6) 0.142(7)
C31 0.216(8) 0.308(11) 0.165(6) 0.059(7) 0.059(6) 0.144(8)
O1W 0.310(18) 0.310(18) 0.27(2) 0.000 0.000 0.155(9)
O2W 0.41(3) 0.41(3) 0.32(3) 0.000 0.000 0.204(15)

loop_
_atom_type_symbol
_atom_type_description
_atom_type_scat_dispersion_real
_atom_type_scat_dispersion_imag
_atom_type_scat_source
C C 0.0033 0.0016 'International Tables Vol C Tables 4.2.6.8 and 6.1.1.4'
H H 0.0000 0.0000 'International Tables Vol C Tables 4.2.6.8 and 6.1.1.4'
O O 0.0106 0.0060 'International Tables Vol C Tables 4.2.6.8 and 6.1.1.4'
N N 0.0061 0.0033 'International Tables Vol C Tables 4.2.6.8 and 6.1.1.4'

loop_
_geom_angle_atom_site_label_1
_geom_angle_atom_site_label_2
_geom_angle_atom_site_label_3
_geom_angle
_geom_angle_site_symmetry_1
_geom_angle_site_symmetry_3
C5 N1 C2 110.22(18) . .
C3 C2 N1 106.81(19) . .
C3 C2 C12 132.4(2) . .
N1 C2 C12 120.81(19) . .
C2 C3 C4 108.2(2) . .
C5 C4 C3 107.7(2) . .
C4 C5 N1 107.06(19) . .
C4 C5 C6 131.24(19) . .
N1 C5 C6 121.67(18) . .
C5 C6 C8 109.51(17) . .
C5 C6 C21 111.94(17) . .
C8 C6 C21 108.43(16) . .
C5 C6 C15 106.50(16) . .
C8 C6 C15 111.41(17) . .
C21 C6 C15 109.07(17) . .
C11 N7 C8 110.90(18) . .
C9 C8 N7 106.62(19) . .
C9 C8 C6 132.4(2) . .
N7 C8 C6 120.99(18) . .
C8 C9 C10 108.2(2) . .
C11 C10 C9 107.7(2) . .
C10 C11 N7 106.52(19) . .
C10 C11 C12 130.8(2) . 3_665
N7 C11 C12 122.52(19) . 3_665
C2 C12 C11 110.62(18) . 2_655
C2 C12 C13 109.42(19) . .
C11 C12 C13 108.73(19) 2_655 .
C2 C12 C14 109.24(19) . .
C11 C12 C14 108.83(19) 2_655 .
C13 C12 C14 110.0(2) . .
C20 C15 C16 117.8(2) . .
C20 C15 C6 121.7(2) . .
C16 C15 C6 120.5(2) . .
C15 C16 C17 121.4(3) . .
C18 C17 C16 119.7(3) . .
C19 C18 C17 119.4(3) . .
C18 C19 C20 120.9(3) . .
C15 C20 C19 120.7(2) . .
C26 C21 C22 118.1(2) . .
C26 C21 C6 122.9(2) . .
C22 C21 C6 118.99(19) . .
C23 C22 C21 121.0(2) . .
C24 C23 C22 119.9(3) . .
C25 C24 C23 119.6(3) . .
C24 C25 C26 121.1(3) . .
C21 C26 C25 120.3(3) . .
N27 C28 C29 110.8(5) . .
C30 C29 C28 113.4(6) . .
C29 C30 C31 106.0(8) . .

loop_
_geom_bond_atom_site_label_1
_geom_bond_atom_site_label_2
_geom_bond_distance
_geom_bond_site_symmetry_2
N1 C5 1.373(3) .
N1 C2 1.374(3) .
C2 C3 1.363(3) .
C2 C12 1.511(3) .
C3 C4 1.413(3) .
C4 C5 1.364(3) .
C5 C6 1.521(3) .
C6 C8 1.534(3) .
C6 C21 1.554(3) .
C6 C15 1.557(3) .
N7 C11 1.372(3) .
N7 C8 1.373(3) .
C8 C9 1.356(3) .
C9 C10 1.421(3) .
C10 C11 1.365(3) .
C11 C12 1.513(3) 3_665
C12 C11 1.513(3) 2_655
C12 C13 1.538(4) .
C12 C14 1.537(4) .
C15 C20 1.373(3) .
C15 C16 1.373(3) .
C16 C17 1.388(4) .
C17 C18 1.370(4) .
C18 C19 1.349(4) .
C19 C20 1.387(3) .
C21 C26 1.379(3) .
C21 C22 1.391(3) .
C22 C23 1.384(4) .
C23 C24 1.376(4) .
C24 C25 1.355(5) .
C25 C26 1.390(4) .
N27 C28 1.456(5) .
C28 C29 1.572(9) .
C29 C30 1.452(9) .
C30 C31 1.479(9) .

loop_
_geom_hbond_atom_site_label_D
_geom_hbond_atom_site_label_H
_geom_hbond_atom_site_label_A
_geom_hbond_distance_DH
_geom_hbond_distance_HA
_geom_hbond_distance_DA
_geom_hbond_angle_DHA
_geom_hbond_site_symmetry_A
N1 H1 N27 0.86 2.22 3.048(4) 162.4 .
O1W H1W1 O2W 0.95 1.79 2.74(4) 180.0 .
O2W H2W1 O2W 0.75 1.73 2.48(7) 180.0 16_654

loop_
_geom_torsion_atom_site_label_1
_geom_torsion_atom_site_label_2
_geom_torsion_atom_site_label_3
_geom_torsion_atom_site_label_4
_geom_torsion
_geom_torsion_site_symmetry_4
C5 N1 C2 C3 0.5(2) .
C5 N1 C2 C12 179.2(2) .
N1 C2 C3 C4 -0.1(3) .
C12 C2 C3 C4 -178.6(2) .
C2 C3 C4 C5 -0.3(3) .
C3 C4 C5 N1 0.6(3) .
C3 C4 C5 C6 178.5(2) .
C2 N1 C5 C4 -0.7(3) .
C2 N1 C5 C6 -178.82(19) .
C4 C5 C6 C8 -130.9(2) .
N1 C5 C6 C8 46.7(3) .
C4 C5 C6 C21 108.8(3) .
N1 C5 C6 C21 -73.6(3) .
C4 C5 C6 C15 -10.3(3) .
N1 C5 C6 C15 167.29(19) .
C11 N7 C8 C9 -0.2(2) .
C11 N7 C8 C6 178.78(18) .
C5 C6 C8 C9 -151.3(2) .
C21 C6 C8 C9 -28.9(3) .
C15 C6 C8 C9 91.1(3) .
C5 C6 C8 N7 30.0(3) .
C21 C6 C8 N7 152.37(19) .
C15 C6 C8 N7 -87.6(2) .
N7 C8 C9 C10 0.1(3) .
C6 C8 C9 C10 -178.8(2) .
C8 C9 C10 C11 0.1(3) .
C9 C10 C11 N7 -0.2(3) .
C9 C10 C11 C12 -176.1(2) 3_665
C8 N7 C11 C10 0.3(2) .
C8 N7 C11 C12 176.6(2) 3_665
C3 C2 C12 C11 6.0(3) 2_655
N1 C2 C12 C11 -172.25(19) 2_655
C3 C2 C12 C13 125.8(3) .
N1 C2 C12 C13 -52.5(3) .
C3 C2 C12 C14 -113.7(3) .
N1 C2 C12 C14 68.0(3) .
C5 C6 C15 C20 -91.4(2) .
C8 C6 C15 C20 27.9(3) .
C21 C6 C15 C20 147.6(2) .
C5 C6 C15 C16 85.3(2) .
C8 C6 C15 C16 -155.4(2) .
C21 C6 C15 C16 -35.7(3) .
C20 C15 C16 C17 -1.7(4) .
C6 C15 C16 C17 -178.5(2) .
C15 C16 C17 C18 1.7(4) .
C16 C17 C18 C19 -0.4(5) .
C17 C18 C19 C20 -0.9(5) .
C16 C15 C20 C19 0.5(4) .
C6 C15 C20 C19 177.2(2) .
C18 C19 C20 C15 0.8(4) .
C5 C6 C21 C26 8.0(3) .
C8 C6 C21 C26 -112.9(2) .
C15 C6 C21 C26 125.6(2) .
C5 C6 C21 C22 -171.2(2) .
C8 C6 C21 C22 67.9(2) .
C15 C6 C21 C22 -53.6(3) .
C26 C21 C22 C23 2.7(4) .
C6 C21 C22 C23 -178.0(2) .
C21 C22 C23 C24 -0.8(4) .
C22 C23 C24 C25 -1.4(5) .
C23 C24 C25 C26 1.5(5) .
C22 C21 C26 C25 -2.6(4) .
C6 C21 C26 C25 178.1(3) .
C24 C25 C26 C21 0.5(5) .
N27 C28 C29 C30 64.8(7) .
C28 C29 C30 C31 -171.9(6) .
